data_7159535
loop_
_publ_author_name
'Raji Reddy, Chada'
'Fatima, Sana'
'Kolgave, Dattahari H.'
'Sridhar, Balasubramanian'

_publ_section_title
;
 Radical-mediated sulfonylative/thiolative cyclization of biaryl enones to
 phenanthrone derivatives.
;
_journal_issue 36
_journal_name_full 'Organic &amp; biomolecular chemistry'
_journal_page_first 7327
_journal_page_last 7338
_journal_paper_doi 10.1039/d3ob01068f
_journal_volume 21
_journal_year 2023
_chemical_formula_moiety 'C26 H25 N O5 S'
_chemical_formula_sum 'C26 H25 N O5 S'
_chemical_formula_weight 463.53
_space_group_crystal_system triclinic
_space_group_IT_number 2
_space_group_name_Hall '-P 1'
_space_group_name_H-M_alt 'P -1'
_atom_sites_solution_hydrogens geom
_audit_creation_method SHELXL-2018/3
_audit_update_record
;
2023-07-03 deposited with the CCDC.	2023-08-16 downloaded from the CCDC.
;
_cell_angle_alpha 98.273(2)
_cell_angle_beta 95.450(2)
_cell_angle_gamma 104.946(2)
_cell_formula_units_Z 4
_cell_length_a 9.7342(7)
_cell_length_b 12.3271(9)
_cell_length_c 21.0097(15)
_cell_measurement_reflns_used 9996
_cell_measurement_temperature 294(2)
_cell_measurement_theta_max 22.49
_cell_measurement_theta_min 2.27
_cell_volume 2387.3(3)
_computing_cell_refinement '<i>SAINT</i> (Bruker, 2016)'
_computing_data_collection '<i>APEX3</i> (Bruker, 2016)'
_computing_data_reduction 'Bruker SAINT'
_computing_molecular_graphics 'Bruker SHELXTL'
_computing_publication_material 'Bruker SHELXTL'
_computing_structure_refinement 'SHELXL-2018/3 (Sheldrick, 2018)'
_computing_structure_solution 'SHELXT 2018/2 (Sheldrick, 2018)'
_diffrn_ambient_temperature 294(2)
_diffrn_measured_fraction_theta_full 0.999
_diffrn_measured_fraction_theta_max 0.998
_diffrn_measurement_device_type 'Bruker D8 QUEST PHOTON-100'
_diffrn_measurement_method '\w and \f'
_diffrn_radiation_type MoK\a
_diffrn_radiation_wavelength 0.71073
_diffrn_reflns_av_R_equivalents 0.0672
_diffrn_reflns_av_unetI/netI 0.0703
_diffrn_reflns_Laue_measured_fraction_full 0.999
_diffrn_reflns_Laue_measured_fraction_max 0.998
_diffrn_reflns_limit_h_max 12
_diffrn_reflns_limit_h_min -12
_diffrn_reflns_limit_k_max 15
_diffrn_reflns_limit_k_min -15
_diffrn_reflns_limit_l_max 26
_diffrn_reflns_limit_l_min -26
_diffrn_reflns_number 43584
_diffrn_reflns_point_group_measured_fraction_full 0.999
_diffrn_reflns_point_group_measured_fraction_max 0.998
_diffrn_reflns_theta_full 25.242
_diffrn_reflns_theta_max 26.392
_diffrn_reflns_theta_min 1.978
_exptl_absorpt_coefficient_mu 0.172
_exptl_absorpt_correction_T_max 0.7454
_exptl_absorpt_correction_T_min 0.5648
_exptl_absorpt_correction_type multi-scan
_exptl_absorpt_process_details
;
 SADABS 2016/2: Krause, L., Herbst-Irmer, R., Sheldrick G.M. & Stalke D.,
 J. Appl. Cryst. 48 (2015) 3-10
;
_exptl_crystal_colour colorless
_exptl_crystal_density_diffrn 1.290
_exptl_crystal_description block
_exptl_crystal_F_000 976
_exptl_crystal_size_max 0.260
_exptl_crystal_size_mid 0.220
_exptl_crystal_size_min 0.160
_refine_diff_density_max 0.325
_refine_diff_density_min -0.458
_refine_diff_density_rms 0.042
_refine_ls_extinction_method none
_refine_ls_goodness_of_fit_ref 1.009
_refine_ls_hydrogen_treatment constr
_refine_ls_matrix_type full
_refine_ls_number_parameters 701
_refine_ls_number_reflns 9745
_refine_ls_number_restraints 286
_refine_ls_restrained_S_all 1.090
_refine_ls_R_factor_all 0.1215
_refine_ls_R_factor_gt 0.0641
_refine_ls_shift/su_max 0.006
_refine_ls_shift/su_mean 0.000
_refine_ls_structure_factor_coef Fsqd
_refine_ls_weighting_details 'w=1/[\s^2^(Fo^2^)+(0.0620P)^2^+1.5294P] where P=(Fo^2^+2Fc^2^)/3'
_refine_ls_weighting_scheme calc
_refine_ls_wR_factor_gt 0.1422
_refine_ls_wR_factor_ref 0.1715
_reflns_Friedel_coverage 0.000
_reflns_number_gt 5691
_reflns_number_total 9745
_reflns_threshold_expression 'I > 2\s(I)'
_cod_data_source_file d3ob01068f2.cif
_cod_data_source_block KB11_0m
_cod_depositor_comments 'Adding full bibliography for 7159535--7159536.cif.'
_cod_database_code 7159535
_shelx_shelxl_version_number 2018/3
_shelx_space_group_comment
;
The symmetry employed for this shelxl refinement is uniquely defined
by the following loop, which should always be used as a source of
symmetry information in preference to the above space-group names.
They are only intended as comments.
;
_shelx_estimated_absorpt_t_min 0.957
_shelx_estimated_absorpt_t_max 0.973

loop_
_space_group_symop_operation_xyz
'x, y, z'
'-x, -y, -z'

loop_
_atom_site_label
_atom_site_type_symbol
_atom_site_fract_x
_atom_site_fract_y
_atom_site_fract_z
_atom_site_U_iso_or_equiv
_atom_site_adp_type
_atom_site_occupancy
_atom_site_site_symmetry_order
_atom_site_calc_flag
_atom_site_refinement_flags_posn
_atom_site_refinement_flags_adp
_atom_site_refinement_flags_occupancy
_atom_site_disorder_assembly
_atom_site_disorder_group
C1A C 0.8827(3) 0.7034(3) 0.26251(13) 0.0507(8) Uani 1 1 d . . . . .
C2A C 0.8890(5) 0.8104(3) 0.25020(17) 0.0806(11) Uani 1 1 d . . . . .
H2A H 0.890659 0.868856 0.283864 0.097 Uiso 1 1 calc R U . . .
C3A C 0.8931(5) 0.8311(3) 0.18760(18) 0.0865(12) Uani 1 1 d . . . . .
H3A H 0.895838 0.903023 0.178234 0.104 Uiso 1 1 calc R U . . .
C4A C 0.8929(3) 0.7439(3) 0.13974(14) 0.0557(8) Uani 1 1 d . . . . .
C5A C 0.8898(3) 0.6384(3) 0.15135(14) 0.0539(8) Uani 1 1 d . . . . .
H5A H 0.891903 0.581027 0.117758 0.065 Uiso 1 1 calc R U . . .
C6A C 0.8835(3) 0.6170(3) 0.21392(14) 0.0541(8) Uani 1 1 d . . . . .
H6A H 0.879957 0.544741 0.222905 0.065 Uiso 1 1 calc R U . . .
C7A C 0.6804(3) 0.6129(3) 0.33984(13) 0.0466(7) Uani 1 1 d . . . . .
H7AA H 0.634290 0.672977 0.350073 0.056 Uiso 1 1 calc R U . . .
H7AB H 0.640209 0.572738 0.296180 0.056 Uiso 1 1 calc R U . . .
C8A C 0.6478(3) 0.5294(2) 0.38776(12) 0.0440(7) Uani 1 1 d . . . . .
C9A C 0.6839(3) 0.4199(3) 0.36026(14) 0.0550(8) Uani 1 1 d . . . . .
C10A C 0.7365(3) 0.3541(3) 0.40532(14) 0.0488(7) Uani 1 1 d . . . . .
C11A C 0.7357(4) 0.2422(3) 0.38152(16) 0.0624(9) Uani 1 1 d . . . . .
H11A H 0.703414 0.211613 0.337916 0.075 Uiso 1 1 calc R U . . .
C12A C 0.7817(4) 0.1774(3) 0.42167(19) 0.0742(10) Uani 1 1 d . . . . .
H12A H 0.779409 0.102453 0.405729 0.089 Uiso 1 1 calc R U . . .
C13A C 0.8317(4) 0.2236(3) 0.48611(19) 0.0719(10) Uani 1 1 d . . . . .
H13A H 0.863933 0.179904 0.513648 0.086 Uiso 1 1 calc R U . . .
C14A C 0.8340(3) 0.3346(3) 0.50972(16) 0.0593(8) Uani 1 1 d . . . . .
H14A H 0.868651 0.364882 0.553164 0.071 Uiso 1 1 calc R U . . .
C15A C 0.7858(3) 0.4021(2) 0.47017(13) 0.0425(7) Uani 1 1 d . . . . .
C16A C 0.7867(3) 0.5211(2) 0.49514(12) 0.0423(7) Uani 1 1 d . . . . .
C17A C 0.8514(3) 0.5753(3) 0.55770(13) 0.0515(8) Uani 1 1 d . . . . .
H17A H 0.901514 0.538534 0.583184 0.062 Uiso 1 1 calc R U . . .
C18A C 0.8422(3) 0.6831(3) 0.58243(14) 0.0587(9) Uani 1 1 d . . . . .
H18A H 0.887092 0.717644 0.624169 0.070 Uiso 1 1 calc R U . . .
C19A C 0.7678(3) 0.7406(3) 0.54654(14) 0.0535(8) Uani 1 1 d . . . . .
C20A C 0.7082(3) 0.6874(3) 0.48389(14) 0.0519(8) Uani 1 1 d . . . . .
H20A H 0.659005 0.724893 0.458468 0.062 Uiso 1 1 calc R U . . .
C21A C 0.7184(3) 0.5797(2) 0.45702(12) 0.0407(6) Uani 1 1 d . . . . .
C22A C 0.4832(3) 0.4933(3) 0.38696(15) 0.0611(9) Uani 1 1 d . . . . .
H22A H 0.437295 0.459916 0.343524 0.092 Uiso 1 1 calc R U . . .
H22B H 0.451719 0.559078 0.401719 0.092 Uiso 1 1 calc R U . . .
H22C H 0.458529 0.438583 0.415124 0.092 Uiso 1 1 calc R U . . .
C23A C 0.7530(4) 0.8582(3) 0.57485(18) 0.0745(10) Uani 1 1 d . U . . .
C24A C 0.6456(8) 0.9006(5) 0.5300(3) 0.1065(19) Uani 0.724(5) 1 d . U P A 1
H24A H 0.682000 0.910511 0.489671 0.160 Uiso 0.724(5) 1 calc R U P A 1
H24B H 0.636060 0.972001 0.551380 0.160 Uiso 0.724(5) 1 calc R U P A 1
H24C H 0.553502 0.845151 0.521568 0.160 Uiso 0.724(5) 1 calc R U P A 1
C25A C 0.8957(8) 0.9454(5) 0.5861(4) 0.111(2) Uani 0.724(5) 1 d . U P A 1
H25A H 0.936826 0.945317 0.546302 0.167 Uiso 0.724(5) 1 calc R U P A 1
H25B H 0.958346 0.927468 0.618577 0.167 Uiso 0.724(5) 1 calc R U P A 1
H25C H 0.883481 1.019413 0.600486 0.167 Uiso 0.724(5) 1 calc R U P A 1
C26A C 0.6914(8) 0.8543(5) 0.6394(3) 0.1007(19) Uani 0.724(5) 1 d . U P A 1
H26A H 0.687941 0.929305 0.657795 0.151 Uiso 0.724(5) 1 calc R U P A 1
H26B H 0.751462 0.827830 0.668937 0.151 Uiso 0.724(5) 1 calc R U P A 1
H26C H 0.596205 0.803266 0.631755 0.151 Uiso 0.724(5) 1 calc R U P A 1
O4A O 0.9224(11) 0.7781(12) 0.3883(5) 0.077(3) Uani 0.724(5) 1 d . U P A 1
C241 C 0.840(2) 0.9372(13) 0.5361(9) 0.097(3) Uani 0.276(5) 1 d . U P A 2
H24D H 0.784320 0.934100 0.495395 0.145 Uiso 0.276(5) 1 calc R U P A 2
H24E H 0.925101 0.914041 0.528160 0.145 Uiso 0.276(5) 1 calc R U P A 2
H24F H 0.867636 1.013704 0.559948 0.145 Uiso 0.276(5) 1 calc R U P A 2
C251 C 0.846(2) 0.8942(13) 0.6471(8) 0.106(3) Uani 0.276(5) 1 d . U P A 2
H25D H 0.943056 0.892894 0.644038 0.159 Uiso 0.276(5) 1 calc R U P A 2
H25E H 0.804461 0.841404 0.674105 0.159 Uiso 0.276(5) 1 calc R U P A 2
H25F H 0.844284 0.969683 0.665784 0.159 Uiso 0.276(5) 1 calc R U P A 2
C261 C 0.609(2) 0.8489(14) 0.5778(10) 0.105(3) Uani 0.276(5) 1 d . U P A 2
H26D H 0.556339 0.822466 0.535042 0.157 Uiso 0.276(5) 1 calc R U P A 2
H26E H 0.598040 0.922125 0.594920 0.157 Uiso 0.276(5) 1 calc R U P A 2
H26F H 0.573934 0.795660 0.605594 0.157 Uiso 0.276(5) 1 calc R U P A 2
O41 O 0.882(3) 0.795(3) 0.3776(14) 0.077(7) Uani 0.276(5) 1 d . U P A 2
S1A S 0.86871(9) 0.67528(8) 0.34234(4) 0.0631(3) Uani 1 1 d . . . . .
O1A O 0.8988(3) 0.6890(3) 0.03056(12) 0.0924(9) Uani 1 1 d . . . . .
O2A O 0.8874(5) 0.8583(3) 0.06244(15) 0.1484(16) Uani 1 1 d . . . . .
O3A O 0.9414(2) 0.5894(3) 0.35252(11) 0.0839(8) Uani 1 1 d . . . . .
O5A O 0.6586(3) 0.3842(2) 0.30202(11) 0.0942(9) Uani 1 1 d . . . . .
N1A N 0.8934(4) 0.7649(3) 0.07243(15) 0.0800(9) Uani 1 1 d . . . . .
C1B C 0.4374(3) 0.2959(3) 0.11534(15) 0.0542(8) Uani 1 1 d . U . . .
C2B C 0.4138(4) 0.2623(3) 0.17368(19) 0.0740(10) Uani 1 1 d . U . . .
H2B H 0.428530 0.316613 0.211106 0.089 Uiso 1 1 calc R U . B 1
C4B C 0.3338(5) 0.0722(4) 0.1191(3) 0.1122(15) Uani 1 1 d D U . . .
C12B C 0.5265(8) 0.8939(6) 0.2940(4) 0.157(3) Uani 1 1 d . . . . .
H12B H 0.587828 0.966764 0.308266 0.188 Uiso 1 1 calc R U . . .
C13B C 0.4411(9) 0.8430(6) 0.3340(3) 0.149(3) Uani 1 1 d . . . . .
H13B H 0.445337 0.881190 0.375956 0.179 Uiso 1 1 calc R U . . .
C3B C 0.364(4) 0.1381(17) 0.1771(9) 0.093(3) Uani 0.538(6) 1 d D U P C 1
H3B H 0.356175 0.110183 0.215849 0.111 Uiso 0.538(6) 1 calc R U P C 1
O2B O 0.2437(13) -0.0588(7) 0.1851(5) 0.168(3) Uani 0.538(6) 1 d D U P C 1
N1B N 0.258(2) -0.0573(9) 0.1271(6) 0.169(3) Uani 0.538(6) 1 d D U P C 1
C24B C -0.0649(12) 0.1543(7) 0.2102(5) 0.113(3) Uani 0.538(6) 1 d D U P C 1
H24G H -0.139378 0.083997 0.197455 0.169 Uiso 0.538(6) 1 calc R U P C 1
H24H H -0.079047 0.193409 0.250968 0.169 Uiso 0.538(6) 1 calc R U P C 1
H24I H 0.026788 0.138579 0.214741 0.169 Uiso 0.538(6) 1 calc R U P C 1
C25B C -0.2121(8) 0.2586(7) 0.1552(6) 0.105(2) Uani 0.538(6) 1 d D U P C 1
H25G H -0.287454 0.189952 0.138585 0.157 Uiso 0.538(6) 1 calc R U P C 1
H25H H -0.216212 0.314217 0.127936 0.157 Uiso 0.538(6) 1 calc R U P C 1
H25I H -0.224015 0.287980 0.198541 0.157 Uiso 0.538(6) 1 calc R U P C 1
C26B C -0.0073(11) 0.1459(8) 0.1180(5) 0.096(3) Uani 0.538(6) 1 d D U P C 1
H26G H -0.083845 0.081271 0.096369 0.144 Uiso 0.538(6) 1 calc R U P C 1
H26H H 0.055370 0.121495 0.147438 0.144 Uiso 0.538(6) 1 calc R U P C 1
H26I H 0.045975 0.180200 0.086364 0.144 Uiso 0.538(6) 1 calc R U P C 1
C32 C 0.358(4) 0.1569(18) 0.1737(10) 0.091(3) Uani 0.462(6) 1 d D U P C 2
H32 H 0.332593 0.135187 0.212421 0.109 Uiso 0.462(6) 1 calc R U P C 2
O22 O 0.2315(17) -0.1043(9) 0.1512(8) 0.178(3) Uani 0.462(6) 1 d D U P C 2
N12 N 0.289(3) -0.0380(9) 0.1195(6) 0.176(3) Uani 0.462(6) 1 d D U P C 2
C242 C -0.1684(12) 0.1791(10) 0.1995(6) 0.110(3) Uani 0.462(6) 1 d D U P C 2
H24J H -0.227545 0.227481 0.212451 0.164 Uiso 0.462(6) 1 calc R U P C 2
H24K H -0.113083 0.168500 0.237227 0.164 Uiso 0.462(6) 1 calc R U P C 2
H24L H -0.228125 0.106505 0.176834 0.164 Uiso 0.462(6) 1 calc R U P C 2
C252 C -0.1768(10) 0.2518(8) 0.0956(6) 0.102(3) Uani 0.462(6) 1 d D U P C 2
H25J H -0.122228 0.274681 0.061742 0.152 Uiso 0.462(6) 1 calc R U P C 2
H25K H -0.221073 0.309947 0.110919 0.152 Uiso 0.462(6) 1 calc R U P C 2
H25L H -0.249714 0.181711 0.079045 0.152 Uiso 0.462(6) 1 calc R U P C 2
C262 C -0.0503(14) 0.1754(11) 0.0933(6) 0.103(3) Uani 0.462(6) 1 d D U P C 2
H26J H -0.070501 0.217265 0.060108 0.154 Uiso 0.462(6) 1 calc R U P C 2
H26K H -0.114583 0.099803 0.083851 0.154 Uiso 0.462(6) 1 calc R U P C 2
H26L H 0.046936 0.171084 0.094755 0.154 Uiso 0.462(6) 1 calc R U P C 2
O1B O 0.2659(8) -0.1125(4) 0.0722(3) 0.240(3) Uani 1 1 d D U . . .
C5B C 0.3570(5) 0.1051(4) 0.0606(3) 0.1153(16) Uani 1 1 d D U . . .
H5B H 0.336582 0.051022 0.022714 0.138 Uiso 1 1 calc R U . . .
C6B C 0.4106(4) 0.2186(3) 0.0584(2) 0.0836(11) Uani 1 1 d . U . . .
H6B H 0.428472 0.242822 0.019333 0.100 Uiso 1 1 calc R U . . .
C7B C 0.3791(3) 0.4884(3) 0.07090(13) 0.0478(7) Uani 1 1 d . . . . .
H7BA H 0.420608 0.528621 0.037843 0.057 Uiso 1 1 calc R U . . .
H7BB H 0.303245 0.422084 0.048961 0.057 Uiso 1 1 calc R U . . .
C8B C 0.3122(3) 0.5669(2) 0.11401(13) 0.0469(7) Uani 1 1 d . . . . .
C9B C 0.4323(4) 0.6742(3) 0.14404(18) 0.0660(9) Uani 1 1 d . . . . .
C10B C 0.4311(4) 0.7297(3) 0.2106(2) 0.0740(11) Uani 1 1 d . . . . .
C11B C 0.5236(5) 0.8390(4) 0.2327(3) 0.1128(17) Uani 1 1 d . . . . .
H11B H 0.583442 0.874295 0.205309 0.135 Uiso 1 1 calc R U . . .
C14B C 0.3462(5) 0.7346(4) 0.3142(2) 0.1043(16) Uani 1 1 d . . . . .
H14B H 0.286615 0.701558 0.342312 0.125 Uiso 1 1 calc R U . . .
C15B C 0.3417(4) 0.6755(3) 0.25075(17) 0.0692(10) Uani 1 1 d . . . . .
C16B C 0.2451(3) 0.5600(3) 0.22794(14) 0.0557(8) Uani 1 1 d . . . . .
C17B C 0.1633(4) 0.4998(4) 0.26832(16) 0.0736(11) Uani 1 1 d . . . . .
H17B H 0.175232 0.531182 0.312135 0.088 Uiso 1 1 calc R U . . .
C18B C 0.0661(4) 0.3964(4) 0.24676(17) 0.0741(11) Uani 1 1 d . . . . .
H18B H 0.013247 0.359857 0.275971 0.089 Uiso 1 1 calc R U . . .
C19B C 0.0443(3) 0.3444(3) 0.18186(16) 0.0558(8) Uani 1 1 d . U . . .
C20B C 0.1292(3) 0.4029(2) 0.14147(13) 0.0467(7) Uani 1 1 d . . . . .
H20B H 0.118507 0.370156 0.097919 0.056 Uiso 1 1 calc R U . . .
C21B C 0.2290(3) 0.5076(2) 0.16276(13) 0.0441(7) Uani 1 1 d . . . . .
C22B C 0.2089(3) 0.6075(3) 0.06807(15) 0.0596(8) Uani 1 1 d . . . . .
H22D H 0.260216 0.642091 0.036030 0.089 Uiso 1 1 calc R U . . .
H22E H 0.171283 0.662104 0.092860 0.089 Uiso 1 1 calc R U . . .
H22F H 0.131263 0.543261 0.046893 0.089 Uiso 1 1 calc R U . . .
C23B C -0.0699(4) 0.2331(3) 0.1559(2) 0.0750(10) Uani 1 1 d D U . . .
S1B S 0.51379(8) 0.44120(7) 0.11312(3) 0.0489(2) Uani 1 1 d . . . . .
O3B O 0.6262(2) 0.4453(2) 0.07339(10) 0.0665(6) Uani 1 1 d . . . . .
O4B O 0.5480(2) 0.50168(18) 0.17879(9) 0.0601(6) Uani 1 1 d . . . . .
O5B O 0.5223(3) 0.7149(2) 0.11104(14) 0.0963(9) Uani 1 1 d . . . . .

loop_
_atom_site_aniso_label
_atom_site_aniso_U_11
_atom_site_aniso_U_22
_atom_site_aniso_U_33
_atom_site_aniso_U_23
_atom_site_aniso_U_13
_atom_site_aniso_U_12
C1A 0.0456(17) 0.061(2) 0.0382(16) 0.0138(14) 0.0049(13) -0.0018(14)
C2A 0.126(3) 0.065(2) 0.051(2) 0.0066(18) 0.026(2) 0.022(2)
C3A 0.140(4) 0.062(2) 0.067(2) 0.026(2) 0.030(2) 0.030(2)
C4A 0.060(2) 0.065(2) 0.0386(16) 0.0183(15) 0.0057(14) 0.0076(16)
C5A 0.0546(19) 0.059(2) 0.0421(16) 0.0070(15) 0.0079(14) 0.0052(15)
C6A 0.0580(19) 0.0544(19) 0.0476(17) 0.0165(15) 0.0067(14) 0.0074(15)
C7A 0.0447(17) 0.0566(18) 0.0362(14) 0.0133(13) 0.0021(12) 0.0081(14)
C8A 0.0441(16) 0.0509(17) 0.0382(15) 0.0139(13) 0.0033(12) 0.0126(13)
C9A 0.061(2) 0.059(2) 0.0422(17) 0.0068(15) -0.0023(14) 0.0164(16)
C10A 0.0465(17) 0.0521(19) 0.0458(17) 0.0094(14) 0.0027(13) 0.0109(14)
C11A 0.066(2) 0.056(2) 0.062(2) 0.0038(17) -0.0043(17) 0.0187(17)
C12A 0.076(3) 0.056(2) 0.090(3) 0.013(2) 0.000(2) 0.0211(19)
C13A 0.074(2) 0.067(2) 0.082(3) 0.032(2) 0.001(2) 0.025(2)
C14A 0.059(2) 0.067(2) 0.0533(18) 0.0220(17) 0.0044(15) 0.0150(17)
C15A 0.0351(15) 0.0505(18) 0.0426(15) 0.0158(13) 0.0065(12) 0.0084(13)
C16A 0.0372(15) 0.0508(18) 0.0368(15) 0.0145(13) 0.0093(12) 0.0033(13)
C17A 0.0451(17) 0.066(2) 0.0381(16) 0.0164(15) 0.0053(13) 0.0024(15)
C18A 0.063(2) 0.063(2) 0.0381(16) 0.0054(16) 0.0086(15) -0.0039(17)
C19A 0.062(2) 0.0457(18) 0.0457(17) 0.0072(14) 0.0174(15) -0.0008(15)
C20A 0.0590(19) 0.0518(19) 0.0461(17) 0.0162(14) 0.0133(14) 0.0112(15)
C21A 0.0415(16) 0.0425(16) 0.0360(14) 0.0113(12) 0.0082(12) 0.0045(13)
C22A 0.0474(19) 0.071(2) 0.062(2) 0.0233(17) 0.0047(15) 0.0059(16)
C23A 0.094(3) 0.0518(19) 0.074(2) 0.0029(17) 0.0273(19) 0.0111(18)
C24A 0.148(5) 0.075(3) 0.102(4) -0.003(3) 0.002(4) 0.056(3)
C25A 0.115(4) 0.060(3) 0.135(5) -0.011(4) 0.024(4) -0.006(3)
C26A 0.136(4) 0.080(3) 0.089(4) -0.004(3) 0.048(3) 0.033(3)
O4A 0.072(5) 0.095(4) 0.034(4) -0.001(3) -0.008(3) -0.017(4)
C241 0.129(6) 0.052(5) 0.101(6) -0.002(5) 0.022(6) 0.018(5)
C251 0.131(6) 0.070(5) 0.101(6) -0.016(5) 0.022(5) 0.013(5)
C261 0.126(6) 0.072(5) 0.113(6) -0.011(5) 0.027(6) 0.033(5)
O41 0.065(12) 0.104(13) 0.028(8) 0.009(7) 0.001(8) -0.034(10)
S1A 0.0503(5) 0.0900(7) 0.0362(4) 0.0153(4) 0.0038(3) -0.0045(5)
O1A 0.108(2) 0.110(2) 0.0394(13) 0.0081(14) 0.0042(13) 0.0009(17)
O2A 0.263(5) 0.122(3) 0.086(2) 0.064(2) 0.029(3) 0.072(3)
O3A 0.0583(15) 0.150(2) 0.0626(15) 0.0547(16) 0.0107(11) 0.0413(16)
O5A 0.153(3) 0.0901(19) 0.0427(14) -0.0040(13) -0.0175(15) 0.0596(18)
N1A 0.093(2) 0.092(3) 0.0521(19) 0.0297(19) 0.0079(16) 0.012(2)
C1B 0.0485(18) 0.0564(19) 0.0586(19) 0.0144(16) -0.0023(14) 0.0172(15)
C2B 0.070(2) 0.074(2) 0.081(2) 0.0316(19) 0.0036(18) 0.0177(19)
C4B 0.087(3) 0.052(2) 0.190(4) 0.042(3) -0.032(3) 0.015(2)
C12B 0.150(6) 0.088(4) 0.189(8) -0.067(5) -0.048(5) 0.034(4)
C13B 0.172(7) 0.131(6) 0.123(5) -0.077(4) -0.051(4) 0.086(5)
C3B 0.074(4) 0.075(6) 0.137(5) 0.061(5) -0.002(4) 0.017(5)
O2B 0.147(5) 0.055(4) 0.277(8) 0.060(5) -0.030(6) -0.011(4)
N1B 0.160(5) 0.062(4) 0.264(7) 0.048(5) -0.046(6) 0.013(4)
C24B 0.107(6) 0.084(5) 0.148(6) 0.055(4) 0.023(5) 0.008(4)
C25B 0.066(4) 0.090(4) 0.152(6) 0.017(4) 0.006(4) 0.016(4)
C26B 0.077(5) 0.071(5) 0.132(6) 0.010(5) 0.019(5) 0.009(4)
C32 0.077(5) 0.073(6) 0.131(5) 0.067(5) -0.004(4) 0.014(5)
O22 0.175(5) 0.057(5) 0.281(7) 0.068(5) -0.025(6) -0.005(5)
N12 0.166(5) 0.066(4) 0.269(7) 0.051(4) -0.048(5) 0.002(4)
C242 0.085(5) 0.099(5) 0.142(5) 0.042(4) 0.039(5) 0.000(5)
C252 0.073(4) 0.086(5) 0.136(6) 0.033(5) -0.010(4) 0.006(4)
C262 0.082(5) 0.078(5) 0.129(6) 0.011(5) 0.015(5) -0.009(4)
O1B 0.279(5) 0.084(3) 0.318(7) 0.046(4) -0.060(5) 0.010(4)
C5B 0.119(3) 0.065(3) 0.146(4) -0.001(3) -0.035(3) 0.027(3)
C6B 0.100(3) 0.064(2) 0.082(2) 0.003(2) -0.010(2) 0.026(2)
C7B 0.0513(18) 0.0575(18) 0.0377(15) 0.0165(13) 0.0087(13) 0.0151(15)
C8B 0.0494(17) 0.0464(17) 0.0455(16) 0.0109(13) 0.0054(13) 0.0132(14)
C9B 0.059(2) 0.052(2) 0.082(2) 0.0126(19) 0.0007(19) 0.0103(17)
C10B 0.070(2) 0.050(2) 0.092(3) -0.014(2) -0.016(2) 0.0216(19)
C11B 0.101(3) 0.063(3) 0.149(5) -0.021(3) -0.024(3) 0.014(2)
C14B 0.124(4) 0.114(4) 0.075(3) -0.033(3) -0.012(3) 0.068(3)
C15B 0.073(2) 0.070(2) 0.063(2) -0.0165(19) -0.0109(19) 0.039(2)
C16B 0.060(2) 0.071(2) 0.0432(17) 0.0041(16) 0.0046(15) 0.0350(18)
C17B 0.080(3) 0.113(3) 0.0376(17) 0.012(2) 0.0124(18) 0.042(3)
C18B 0.078(3) 0.109(3) 0.056(2) 0.039(2) 0.0294(19) 0.040(2)
C19B 0.0529(19) 0.063(2) 0.066(2) 0.0302(16) 0.0200(16) 0.0286(16)
C20B 0.0520(18) 0.0507(18) 0.0408(15) 0.0113(13) 0.0104(13) 0.0165(15)
C21B 0.0461(17) 0.0502(18) 0.0421(15) 0.0099(13) 0.0058(13) 0.0230(14)
C22B 0.062(2) 0.058(2) 0.068(2) 0.0260(16) 0.0096(16) 0.0236(16)
C23B 0.061(2) 0.064(2) 0.112(3) 0.0354(19) 0.0296(19) 0.0198(17)
S1B 0.0428(4) 0.0621(5) 0.0429(4) 0.0132(4) 0.0047(3) 0.0145(4)
O3B 0.0476(13) 0.0953(17) 0.0625(13) 0.0216(12) 0.0177(11) 0.0226(12)
O4B 0.0591(13) 0.0728(15) 0.0430(11) 0.0047(10) -0.0050(10) 0.0162(11)
O5B 0.0830(19) 0.0770(18) 0.111(2) 0.0245(16) 0.0119(17) -0.0140(15)

loop_
_atom_type_symbol
_atom_type_description
_atom_type_scat_dispersion_real
_atom_type_scat_dispersion_imag
_atom_type_scat_source
C C 0.0033 0.0016 'International Tables Vol C Tables 4.2.6.8 and 6.1.1.4'
H H 0.0000 0.0000 'International Tables Vol C Tables 4.2.6.8 and 6.1.1.4'
N N 0.0061 0.0033 'International Tables Vol C Tables 4.2.6.8 and 6.1.1.4'
O O 0.0106 0.0060 'International Tables Vol C Tables 4.2.6.8 and 6.1.1.4'
S S 0.1246 0.1234 'International Tables Vol C Tables 4.2.6.8 and 6.1.1.4'

loop_
_geom_angle_atom_site_label_1
_geom_angle_atom_site_label_2
_geom_angle_atom_site_label_3
_geom_angle
_geom_angle_site_symmetry_1
_geom_angle_site_symmetry_3
_geom_angle_publ_flag
C6A C1A C2A 121.1(3) . . ?
C6A C1A S1A 119.4(2) . . ?
C2A C1A S1A 119.5(2) . . ?
C1A C2A C3A 119.6(3) . . ?
C1A C2A H2A 120.2 . . ?
C3A C2A H2A 120.2 . . ?
C4A C3A C2A 118.6(3) . . ?
C4A C3A H3A 120.7 . . ?
C2A C3A H3A 120.7 . . ?
C5A C4A C3A 122.6(3) . . ?
C5A C4A N1A 118.7(3) . . ?
C3A C4A N1A 118.8(3) . . ?
C4A C5A C6A 118.9(3) . . ?
C4A C5A H5A 120.5 . . ?
C6A C5A H5A 120.5 . . ?
C1A C6A C5A 119.3(3) . . ?
C1A C6A H6A 120.4 . . ?
C5A C6A H6A 120.4 . . ?
C8A C7A S1A 112.42(19) . . ?
C8A C7A H7AA 109.1 . . ?
S1A C7A H7AA 109.1 . . ?
C8A C7A H7AB 109.1 . . ?
S1A C7A H7AB 109.1 . . ?
H7AA C7A H7AB 107.9 . . ?
C21A C8A C9A 113.6(2) . . ?
C21A C8A C7A 113.9(2) . . ?
C9A C8A C7A 108.3(2) . . ?
C21A C8A C22A 108.6(2) . . ?
C9A C8A C22A 104.7(2) . . ?
C7A C8A C22A 107.2(2) . . ?
O5A C9A C10A 121.1(3) . . ?
O5A C9A C8A 119.6(3) . . ?
C10A C9A C8A 119.1(2) . . ?
C15A C10A C11A 120.8(3) . . ?
C15A C10A C9A 120.8(3) . . ?
C11A C10A C9A 118.4(3) . . ?
C12A C11A C10A 120.5(3) . . ?
C12A C11A H11A 119.7 . . ?
C10A C11A H11A 119.7 . . ?
C11A C12A C13A 119.6(3) . . ?
C11A C12A H12A 120.2 . . ?
C13A C12A H12A 120.2 . . ?
C12A C13A C14A 120.0(3) . . ?
C12A C13A H13A 120.0 . . ?
C14A C13A H13A 120.0 . . ?
C13A C14A C15A 121.6(3) . . ?
C13A C14A H14A 119.2 . . ?
C15A C14A H14A 119.2 . . ?
C14A C15A C10A 117.4(3) . . ?
C14A C15A C16A 122.1(3) . . ?
C10A C15A C16A 120.5(2) . . ?
C21A C16A C17A 118.5(3) . . ?
C21A C16A C15A 120.1(2) . . ?
C17A C16A C15A 121.4(3) . . ?
C18A C17A C16A 121.0(3) . . ?
C18A C17A H17A 119.5 . . ?
C16A C17A H17A 119.5 . . ?
C19A C18A C17A 121.5(3) . . ?
C19A C18A H18A 119.2 . . ?
C17A C18A H18A 119.2 . . ?
C20A C19A C18A 116.9(3) . . ?
C20A C19A C23A 121.6(3) . . ?
C18A C19A C23A 121.5(3) . . ?
C19A C20A C21A 123.0(3) . . ?
C19A C20A H20A 118.5 . . ?
C21A C20A H20A 118.5 . . ?
C16A C21A C20A 119.1(3) . . ?
C16A C21A C8A 122.6(2) . . ?
C20A C21A C8A 118.3(3) . . ?
C8A C22A H22A 109.5 . . ?
C8A C22A H22B 109.5 . . ?
H22A C22A H22B 109.5 . . ?
C8A C22A H22C 109.5 . . ?
H22A C22A H22C 109.5 . . ?
H22B C22A H22C 109.5 . . ?
C261 C23A C241 122.3(12) . . ?
C261 C23A C19A 108.4(7) . . ?
C25A C23A C19A 110.5(4) . . ?
C241 C23A C19A 103.8(6) . . ?
C25A C23A C26A 109.2(5) . . ?
C19A C23A C26A 110.4(3) . . ?
C25A C23A C24A 108.1(5) . . ?
C19A C23A C24A 113.3(3) . . ?
C26A C23A C24A 105.2(5) . . ?
C261 C23A C251 111.2(11) . . ?
C241 C23A C251 103.5(10) . . ?
C19A C23A C251 106.5(7) . . ?
C23A C24A H24A 109.5 . . ?
C23A C24A H24B 109.5 . . ?
H24A C24A H24B 109.5 . . ?
C23A C24A H24C 109.5 . . ?
H24A C24A H24C 109.5 . . ?
H24B C24A H24C 109.5 . . ?
C23A C25A H25A 109.5 . . ?
C23A C25A H25B 109.5 . . ?
H25A C25A H25B 109.5 . . ?
C23A C25A H25C 109.5 . . ?
H25A C25A H25C 109.5 . . ?
H25B C25A H25C 109.5 . . ?
C23A C26A H26A 109.5 . . ?
C23A C26A H26B 109.5 . . ?
H26A C26A H26B 109.5 . . ?
C23A C26A H26C 109.5 . . ?
H26A C26A H26C 109.5 . . ?
H26B C26A H26C 109.5 . . ?
C23A C241 H24D 109.5 . . ?
C23A C241 H24E 109.5 . . ?
H24D C241 H24E 109.5 . . ?
C23A C241 H24F 109.5 . . ?
H24D C241 H24F 109.5 . . ?
H24E C241 H24F 109.5 . . ?
C23A C251 H25D 109.5 . . ?
C23A C251 H25E 109.5 . . ?
H25D C251 H25E 109.5 . . ?
C23A C251 H25F 109.5 . . ?
H25D C251 H25F 109.5 . . ?
H25E C251 H25F 109.5 . . ?
C23A C261 H26D 109.5 . . ?
C23A C261 H26E 109.5 . . ?
H26D C261 H26E 109.5 . . ?
C23A C261 H26F 109.5 . . ?
H26D C261 H26F 109.5 . . ?
H26E C261 H26F 109.5 . . ?
O4A S1A O3A 113.6(4) . . ?
O3A S1A O41 134.2(8) . . ?
O4A S1A C1A 110.2(5) . . ?
O3A S1A C1A 108.50(15) . . ?
O41 S1A C1A 99.5(10) . . ?
O4A S1A C7A 113.0(5) . . ?
O3A S1A C7A 107.96(15) . . ?
O41 S1A C7A 99.8(10) . . ?
C1A S1A C7A 102.97(13) . . ?
O1A N1A O2A 123.7(3) . . ?
O1A N1A C4A 118.7(3) . . ?
O2A N1A C4A 117.6(4) . . ?
C2B C1B C6B 121.8(3) . . ?
C2B C1B S1B 119.5(3) . . ?
C6B C1B S1B 118.5(3) . . ?
C32 C2B C1B 118.0(10) . . ?
C1B C2B C3B 120.0(8) . . ?
C1B C2B H2B 120.0 . . ?
C3B C2B H2B 120.0 . . ?
N12 C4B C5B 117.3(7) . . ?
C3B C4B C5B 127.3(12) . . ?
N12 C4B C32 124.6(14) . . ?
C5B C4B C32 118.1(12) . . ?
C3B C4B N1B 108.9(13) . . ?
C5B C4B N1B 123.8(6) . . ?
C13B C12B C11B 120.1(6) . . ?
C13B C12B H12B 119.9 . . ?
C11B C12B H12B 119.9 . . ?
C12B C13B C14B 121.8(6) . . ?
C12B C13B H13B 119.1 . . ?
C14B C13B H13B 119.1 . . ?
C4B C3B C2B 112.7(17) . . ?
C4B C3B H3B 123.6 . . ?
C2B C3B H3B 123.6 . . ?
O2B N1B O1B 147.7(14) . . ?
O2B N1B C4B 108.7(9) . . ?
O1B N1B C4B 101.5(8) . . ?
C23B C24B H24G 109.5 . . ?
C23B C24B H24H 109.5 . . ?
H24G C24B H24H 109.5 . . ?
C23B C24B H24I 109.5 . . ?
H24G C24B H24I 109.5 . . ?
H24H C24B H24I 109.5 . . ?
C23B C25B H25G 109.5 . . ?
C23B C25B H25H 109.5 . . ?
H25G C25B H25H 109.5 . . ?
C23B C25B H25I 109.5 . . ?
H25G C25B H25I 109.5 . . ?
H25H C25B H25I 109.5 . . ?
C23B C26B H26G 109.5 . . ?
C23B C26B H26H 109.5 . . ?
H26G C26B H26H 109.5 . . ?
C23B C26B H26I 109.5 . . ?
H26G C26B H26I 109.5 . . ?
H26H C26B H26I 109.5 . . ?
C2B C32 C4B 124(2) . . ?
C2B C32 H32 118.0 . . ?
C4B C32 H32 118.0 . . ?
N12 O22 O1B 44.9(7) . . ?
O22 N12 O1B 91.4(11) . . ?
O22 N12 C4B 141.9(13) . . ?
O1B N12 C4B 125.2(11) . . ?
C23B C242 H24J 109.5 . . ?
C23B C242 H24K 109.5 . . ?
H24J C242 H24K 109.5 . . ?
C23B C242 H24L 109.5 . . ?
H24J C242 H24L 109.5 . . ?
H24K C242 H24L 109.5 . . ?
C23B C252 H25J 109.5 . . ?
C23B C252 H25K 109.5 . . ?
H25J C252 H25K 109.5 . . ?
C23B C252 H25L 109.5 . . ?
H25J C252 H25L 109.5 . . ?
H25K C252 H25L 109.5 . . ?
C23B C262 H26J 109.5 . . ?
C23B C262 H26K 109.5 . . ?
H26J C262 H26K 109.5 . . ?
C23B C262 H26L 109.5 . . ?
H26J C262 H26L 109.5 . . ?
H26K C262 H26L 109.5 . . ?
N12 O1B O22 43.7(6) . . ?
C4B C5B C6B 119.2(5) . . ?
C4B C5B H5B 120.4 . . ?
C6B C5B H5B 120.4 . . ?
C5B C6B C1B 118.6(4) . . ?
C5B C6B H6B 120.7 . . ?
C1B C6B H6B 120.7 . . ?
C8B C7B S1B 114.71(19) . . ?
C8B C7B H7BA 108.6 . . ?
S1B C7B H7BA 108.6 . . ?
C8B C7B H7BB 108.6 . . ?
S1B C7B H7BB 108.6 . . ?
H7BA C7B H7BB 107.6 . . ?
C21B C8B C9B 114.5(3) . . ?
C21B C8B C7B 113.0(2) . . ?
C9B C8B C7B 107.3(3) . . ?
C21B C8B C22B 109.3(2) . . ?
C9B C8B C22B 105.3(2) . . ?
C7B C8B C22B 106.9(2) . . ?
O5B C9B C10B 121.6(3) . . ?
O5B C9B C8B 119.3(3) . . ?
C10B C9B C8B 119.0(3) . . ?
C15B C10B C11B 120.7(4) . . ?
C15B C10B C9B 121.2(3) . . ?
C11B C10B C9B 118.2(4) . . ?
C12B C11B C10B 120.4(6) . . ?
C12B C11B H11B 119.8 . . ?
C10B C11B H11B 119.8 . . ?
C13B C14B C15B 119.2(6) . . ?
C13B C14B H14B 120.4 . . ?
C15B C14B H14B 120.4 . . ?
C10B C15B C14B 117.9(4) . . ?
C10B C15B C16B 120.9(3) . . ?
C14B C15B C16B 121.2(4) . . ?
C17B C16B C21B 117.0(3) . . ?
C17B C16B C15B 122.3(3) . . ?
C21B C16B C15B 120.6(3) . . ?
C18B C17B C16B 122.9(3) . . ?
C18B C17B H17B 118.6 . . ?
C16B C17B H17B 118.6 . . ?
C17B C18B C19B 121.3(3) . . ?
C17B C18B H18B 119.3 . . ?
C19B C18B H18B 119.3 . . ?
C20B C19B C18B 116.0(3) . . ?
C20B C19B C23B 121.6(3) . . ?
C18B C19B C23B 122.3(3) . . ?
C21B C20B C19B 123.3(3) . . ?
C21B C20B H20B 118.4 . . ?
C19B C20B H20B 118.4 . . ?
C20B C21B C16B 119.4(3) . . ?
C20B C21B C8B 119.1(2) . . ?
C16B C21B C8B 121.3(3) . . ?
C8B C22B H22D 109.5 . . ?
C8B C22B H22E 109.5 . . ?
H22D C22B H22E 109.5 . . ?
C8B C22B H22F 109.5 . . ?
H22D C22B H22F 109.5 . . ?
H22E C22B H22F 109.5 . . ?
C262 C23B C242 124.4(7) . . ?
C262 C23B C19B 114.1(5) . . ?
C242 C23B C19B 119.9(5) . . ?
C25B C23B C19B 107.0(4) . . ?
C25B C23B C26B 136.9(6) . . ?
C19B C23B C26B 111.4(5) . . ?
C25B C23B C24B 105.5(6) . . ?
C19B C23B C24B 105.8(4) . . ?
C26B C23B C24B 82.2(6) . . ?
C262 C23B C252 67.7(8) . . ?
C242 C23B C252 104.5(7) . . ?
C19B C23B C252 109.0(4) . . ?
O3B S1B O4B 119.14(13) . . ?
O3B S1B C1B 106.27(15) . . ?
O4B S1B C1B 107.86(14) . . ?
O3B S1B C7B 107.05(13) . . ?
O4B S1B C7B 109.34(13) . . ?
C1B S1B C7B 106.50(14) . . ?

loop_
_geom_bond_atom_site_label_1
_geom_bond_atom_site_label_2
_geom_bond_distance
_geom_bond_site_symmetry_2
_geom_bond_publ_flag
C1A C6A 1.367(4) . ?
C1A C2A 1.368(5) . ?
C1A S1A 1.771(3) . ?
C2A C3A 1.377(5) . ?
C2A H2A 0.9300 . ?
C3A C4A 1.361(5) . ?
C3A H3A 0.9300 . ?
C4A C5A 1.351(4) . ?
C4A N1A 1.474(4) . ?
C5A C6A 1.381(4) . ?
C5A H5A 0.9300 . ?
C6A H6A 0.9300 . ?
C7A C8A 1.538(4) . ?
C7A S1A 1.788(3) . ?
C7A H7AA 0.9700 . ?
C7A H7AB 0.9700 . ?
C8A C21A 1.518(4) . ?
C8A C9A 1.529(4) . ?
C8A C22A 1.546(4) . ?
C9A O5A 1.218(3) . ?
C9A C10A 1.469(4) . ?
C10A C15A 1.391(4) . ?
C10A C11A 1.396(4) . ?
C11A C12A 1.363(5) . ?
C11A H11A 0.9300 . ?
C12A C13A 1.380(5) . ?
C12A H12A 0.9300 . ?
C13A C14A 1.381(5) . ?
C13A H13A 0.9300 . ?
C14A C15A 1.390(4) . ?
C14A H14A 0.9300 . ?
C15A C16A 1.482(4) . ?
C16A C21A 1.385(4) . ?
C16A C17A 1.394(4) . ?
C17A C18A 1.384(4) . ?
C17A H17A 0.9300 . ?
C18A C19A 1.382(5) . ?
C18A H18A 0.9300 . ?
C19A C20A 1.382(4) . ?
C19A C23A 1.533(5) . ?
C20A C21A 1.398(4) . ?
C20A H20A 0.9300 . ?
C22A H22A 0.9600 . ?
C22A H22B 0.9600 . ?
C22A H22C 0.9600 . ?
C23A C261 1.381(18) . ?
C23A C25A 1.495(7) . ?
C23A C241 1.507(17) . ?
C23A C26A 1.536(6) . ?
C23A C24A 1.579(7) . ?
C23A C251 1.630(17) . ?
C24A H24A 0.9600 . ?
C24A H24B 0.9600 . ?
C24A H24C 0.9600 . ?
C25A H25A 0.9600 . ?
C25A H25B 0.9600 . ?
C25A H25C 0.9600 . ?
C26A H26A 0.9600 . ?
C26A H26B 0.9600 . ?
C26A H26C 0.9600 . ?
O4A S1A 1.422(14) . ?
C241 H24D 0.9600 . ?
C241 H24E 0.9600 . ?
C241 H24F 0.9600 . ?
C251 H25D 0.9600 . ?
C251 H25E 0.9600 . ?
C251 H25F 0.9600 . ?
C261 H26D 0.9600 . ?
C261 H26E 0.9600 . ?
C261 H26F 0.9600 . ?
O41 S1A 1.53(4) . ?
S1A O3A 1.445(3) . ?
O1A N1A 1.203(4) . ?
O2A N1A 1.215(4) . ?
C1B C2B 1.370(5) . ?
C1B C6B 1.375(5) . ?
C1B S1B 1.763(3) . ?
C2B C32 1.27(3) . ?
C2B C3B 1.50(2) . ?
C2B H2B 0.9300 . ?
C4B N12 1.318(11) . ?
C4B C3B 1.325(14) . ?
C4B C5B 1.370(7) . ?
C4B C32 1.391(16) . ?
C4B N1B 1.617(11) . ?
C12B C13B 1.344(9) . ?
C12B C11B 1.360(8) . ?
C12B H12B 0.9300 . ?
C13B C14B 1.393(9) . ?
C13B H13B 0.9300 . ?
C3B H3B 0.9300 . ?
O2B N1B 1.242(8) . ?
N1B O1B 1.272(9) . ?
C24B C23B 1.607(9) . ?
C24B H24G 0.9600 . ?
C24B H24H 0.9600 . ?
C24B H24I 0.9600 . ?
C25B C23B 1.496(8) . ?
C25B H25G 0.9600 . ?
C25B H25H 0.9600 . ?
C25B H25I 0.9600 . ?
C26B C23B 1.531(9) . ?
C26B H26G 0.9600 . ?
C26B H26H 0.9600 . ?
C26B H26I 0.9600 . ?
C32 H32 0.9300 . ?
O22 N12 1.189(9) . ?
O22 O1B 1.719(16) . ?
N12 O1B 1.213(9) . ?
C242 C23B 1.488(9) . ?
C242 H24J 0.9600 . ?
C242 H24K 0.9600 . ?
C242 H24L 0.9600 . ?
C252 C23B 1.642(9) . ?
C252 H25J 0.9600 . ?
C252 H25K 0.9600 . ?
C252 H25L 0.9600 . ?
C262 C23B 1.455(11) . ?
C262 H26J 0.9600 . ?
C262 H26K 0.9600 . ?
C262 H26L 0.9600 . ?
C5B C6B 1.370(6) . ?
C5B H5B 0.9300 . ?
C6B H6B 0.9300 . ?
C7B C8B 1.538(4) . ?
C7B S1B 1.780(3) . ?
C7B H7BA 0.9700 . ?
C7B H7BB 0.9700 . ?
C8B C21B 1.518(4) . ?
C8B C9B 1.529(4) . ?
C8B C22B 1.551(4) . ?
C9B O5B 1.220(4) . ?
C9B C10B 1.468(5) . ?
C10B C15B 1.385(5) . ?
C10B C11B 1.398(5) . ?
C11B H11B 0.9300 . ?
C14B C15B 1.415(5) . ?
C14B H14B 0.9300 . ?
C15B C16B 1.473(5) . ?
C16B C17B 1.381(5) . ?
C16B C21B 1.403(4) . ?
C17B C18B 1.362(5) . ?
C17B H17B 0.9300 . ?
C18B C19B 1.392(5) . ?
C18B H18B 0.9300 . ?
C19B C20B 1.388(4) . ?
C19B C23B 1.516(5) . ?
C20B C21B 1.384(4) . ?
C20B H20B 0.9300 . ?
C22B H22D 0.9600 . ?
C22B H22E 0.9600 . ?
C22B H22F 0.9600 . ?
S1B O3B 1.433(2) . ?
S1B O4B 1.435(2) . ?

loop_
_geom_torsion_atom_site_label_1
_geom_torsion_atom_site_label_2
_geom_torsion_atom_site_label_3
_geom_torsion_atom_site_label_4
_geom_torsion
_geom_torsion_site_symmetry_1
_geom_torsion_site_symmetry_2
_geom_torsion_site_symmetry_3
_geom_torsion_site_symmetry_4
_geom_torsion_publ_flag
C6A C1A C2A C3A 1.5(6) . . . . ?
S1A C1A C2A C3A -177.0(3) . . . . ?
C1A C2A C3A C4A -1.1(6) . . . . ?
C2A C3A C4A C5A -0.4(6) . . . . ?
C2A C3A C4A N1A 178.4(4) . . . . ?
C3A C4A C5A C6A 1.4(5) . . . . ?
N1A C4A C5A C6A -177.5(3) . . . . ?
C2A C1A C6A C5A -0.5(5) . . . . ?
S1A C1A C6A C5A 178.0(2) . . . . ?
C4A C5A C6A C1A -0.9(5) . . . . ?
S1A C7A C8A C21A 53.0(3) . . . . ?
S1A C7A C8A C9A -74.4(3) . . . . ?
S1A C7A C8A C22A 173.2(2) . . . . ?
C21A C8A C9A O5A -165.3(3) . . . . ?
C7A C8A C9A O5A -37.6(4) . . . . ?
C22A C8A C9A O5A 76.4(4) . . . . ?
C21A C8A C9A C10A 20.2(4) . . . . ?
C7A C8A C9A C10A 147.9(3) . . . . ?
C22A C8A C9A C10A -98.1(3) . . . . ?
O5A C9A C10A C15A 170.2(3) . . . . ?
C8A C9A C10A C15A -15.4(4) . . . . ?
O5A C9A C10A C11A -9.9(5) . . . . ?
C8A C9A C10A C11A 164.5(3) . . . . ?
C15A C10A C11A C12A 0.7(5) . . . . ?
C9A C10A C11A C12A -179.2(3) . . . . ?
C10A C11A C12A C13A -1.1(5) . . . . ?
C11A C12A C13A C14A 0.5(6) . . . . ?
C12A C13A C14A C15A 0.5(5) . . . . ?
C13A C14A C15A C10A -0.8(4) . . . . ?
C13A C14A C15A C16A 179.5(3) . . . . ?
C11A C10A C15A C14A 0.2(4) . . . . ?
C9A C10A C15A C14A -179.9(3) . . . . ?
C11A C10A C15A C16A 179.9(3) . . . . ?
C9A C10A C15A C16A -0.2(4) . . . . ?
C14A C15A C16A C21A -170.3(3) . . . . ?
C10A C15A C16A C21A 10.1(4) . . . . ?
C14A C15A C16A C17A 7.5(4) . . . . ?
C10A C15A C16A C17A -172.1(2) . . . . ?
C21A C16A C17A C18A 2.9(4) . . . . ?
C15A C16A C17A C18A -174.9(2) . . . . ?
C16A C17A C18A C19A 0.6(4) . . . . ?
C17A C18A C19A C20A -2.6(4) . . . . ?
C17A C18A C19A C23A 177.7(3) . . . . ?
C18A C19A C20A C21A 1.1(4) . . . . ?
C23A C19A C20A C21A -179.2(3) . . . . ?
C17A C16A C21A C20A -4.3(4) . . . . ?
C15A C16A C21A C20A 173.6(2) . . . . ?
C17A C16A C21A C8A 178.5(2) . . . . ?
C15A C16A C21A C8A -3.6(4) . . . . ?
C19A C20A C21A C16A 2.3(4) . . . . ?
C19A C20A C21A C8A 179.7(3) . . . . ?
C9A C8A C21A C16A -11.1(4) . . . . ?
C7A C8A C21A C16A -135.7(3) . . . . ?
C22A C8A C21A C16A 105.0(3) . . . . ?
C9A C8A C21A C20A 171.7(2) . . . . ?
C7A C8A C21A C20A 47.0(3) . . . . ?
C22A C8A C21A C20A -72.3(3) . . . . ?
C20A C19A C23A C261 63.8(11) . . . . ?
C18A C19A C23A C261 -116.5(11) . . . . ?
C20A C19A C23A C25A -112.6(5) . . . . ?
C18A C19A C23A C25A 67.0(5) . . . . ?
C20A C19A C23A C241 -67.5(9) . . . . ?
C18A C19A C23A C241 112.1(9) . . . . ?
C20A C19A C23A C26A 126.5(4) . . . . ?
C18A C19A C23A C26A -53.9(5) . . . . ?
C20A C19A C23A C24A 8.8(5) . . . . ?
C18A C19A C23A C24A -171.5(4) . . . . ?
C20A C19A C23A C251 -176.4(8) . . . . ?
C18A C19A C23A C251 3.2(8) . . . . ?
C6A C1A S1A O4A 158.2(5) . . . . ?
C2A C1A S1A O4A -23.3(6) . . . . ?
C6A C1A S1A O3A 33.3(3) . . . . ?
C2A C1A S1A O3A -148.2(3) . . . . ?
C6A C1A S1A O41 176.6(10) . . . . ?
C2A C1A S1A O41 -4.9(10) . . . . ?
C6A C1A S1A C7A -81.0(3) . . . . ?
C2A C1A S1A C7A 97.5(3) . . . . ?
C8A C7A S1A O4A -89.8(5) . . . . ?
C8A C7A S1A O3A 36.7(2) . . . . ?
C8A C7A S1A O41 -106.5(9) . . . . ?
C8A C7A S1A C1A 151.3(2) . . . . ?
C5A C4A N1A O1A -3.9(5) . . . . ?
C3A C4A N1A O1A 177.2(4) . . . . ?
C5A C4A N1A O2A 175.6(4) . . . . ?
C3A C4A N1A O2A -3.3(6) . . . . ?
C6B C1B C2B C32 -4(2) . . . . ?
S1B C1B C2B C32 180(2) . . . . ?
C6B C1B C2B C3B 3.1(15) . . . . ?
S1B C1B C2B C3B -173.2(15) . . . . ?
C11B C12B C13B C14B -1.0(12) . . . . ?
C5B C4B C3B C2B 7(3) . . . . ?
N1B C4B C3B C2B -171.0(18) . . . . ?
C1B C2B C3B C4B -7(3) . . . . ?
C3B C4B N1B O2B 3(2) . . . . ?
C5B C4B N1B O2B -175.7(12) . . . . ?
C3B C4B N1B O1B -165.6(18) . . . . ?
C5B C4B N1B O1B 15.9(19) . . . . ?
C1B C2B C32 C4B 7(4) . . . . ?
N12 C4B C32 C2B 174(2) . . . . ?
C5B C4B C32 C2B -7(4) . . . . ?
O1B O22 N12 C4B 165(5) . . . . ?
C5B C4B N12 O22 -161(3) . . . . ?
C32 C4B N12 O22 18(5) . . . . ?
C5B C4B N12 O1B 0(3) . . . . ?
C32 C4B N12 O1B 179(3) . . . . ?
C4B N12 O1B O22 -169(4) . . . . ?
N12 C4B C5B C6B -176.9(14) . . . . ?
C3B C4B C5B C6B -3.9(19) . . . . ?
C32 C4B C5B C6B 3.6(19) . . . . ?
N1B C4B C5B C6B 174.4(10) . . . . ?
C4B C5B C6B C1B -0.9(7) . . . . ?
C2B C1B C6B C5B 0.9(6) . . . . ?
S1B C1B C6B C5B 177.2(3) . . . . ?
S1B C7B C8B C21B -64.9(3) . . . . ?
S1B C7B C8B C9B 62.3(3) . . . . ?
S1B C7B C8B C22B 174.9(2) . . . . ?
C21B C8B C9B O5B 165.8(3) . . . . ?
C7B C8B C9B O5B 39.5(4) . . . . ?
C22B C8B C9B O5B -74.2(4) . . . . ?
C21B C8B C9B C10B -18.1(4) . . . . ?
C7B C8B C9B C10B -144.4(3) . . . . ?
C22B C8B C9B C10B 101.9(3) . . . . ?
O5B C9B C10B C15B -170.9(4) . . . . ?
C8B C9B C10B C15B 13.1(5) . . . . ?
O5B C9B C10B C11B 8.6(6) . . . . ?
C8B C9B C10B C11B -167.4(3) . . . . ?
C13B C12B C11B C10B 0.5(10) . . . . ?
C15B C10B C11B C12B -0.4(7) . . . . ?
C9B C10B C11B C12B -179.9(5) . . . . ?
C12B C13B C14B C15B 1.3(10) . . . . ?
C11B C10B C15B C14B 0.7(6) . . . . ?
C9B C10B C15B C14B -179.8(3) . . . . ?
C11B C10B C15B C16B -179.4(3) . . . . ?
C9B C10B C15B C16B 0.1(5) . . . . ?
C13B C14B C15B C10B -1.1(6) . . . . ?
C13B C14B C15B C16B 178.9(4) . . . . ?
C10B C15B C16B C17B 174.5(3) . . . . ?
C14B C15B C16B C17B -5.5(5) . . . . ?
C10B C15B C16B C21B -7.5(5) . . . . ?
C14B C15B C16B C21B 172.4(3) . . . . ?
C21B C16B C17B C18B -2.8(5) . . . . ?
C15B C16B C17B C18B 175.2(3) . . . . ?
C16B C17B C18B C19B 0.6(6) . . . . ?
C17B C18B C19B C20B 1.3(5) . . . . ?
C17B C18B C19B C23B -176.0(3) . . . . ?
C18B C19B C20B C21B -0.9(4) . . . . ?
C23B C19B C20B C21B 176.4(3) . . . . ?
C19B C20B C21B C16B -1.3(4) . . . . ?
C19B C20B C21B C8B -177.5(3) . . . . ?
C17B C16B C21B C20B 3.1(4) . . . . ?
C15B C16B C21B C20B -174.9(3) . . . . ?
C17B C16B C21B C8B 179.2(3) . . . . ?
C15B C16B C21B C8B 1.1(4) . . . . ?
C9B C8B C21B C20B -172.6(3) . . . . ?
C7B C8B C21B C20B -49.4(3) . . . . ?
C22B C8B C21B C20B 69.5(3) . . . . ?
C9B C8B C21B C16B 11.3(4) . . . . ?
C7B C8B C21B C16B 134.6(3) . . . . ?
C22B C8B C21B C16B -106.5(3) . . . . ?
C20B C19B C23B C262 19.9(8) . . . . ?
C18B C19B C23B C262 -163.0(7) . . . . ?
C20B C19B C23B C242 -173.8(7) . . . . ?
C18B C19B C23B C242 3.3(8) . . . . ?
C20B C19B C23B C25B -106.0(6) . . . . ?
C18B C19B C23B C25B 71.1(6) . . . . ?
C20B C19B C23B C26B 54.1(6) . . . . ?
C18B C19B C23B C26B -128.8(6) . . . . ?
C20B C19B C23B C24B 141.8(5) . . . . ?
C18B C19B C23B C24B -41.1(6) . . . . ?
C20B C19B C23B C252 -53.6(6) . . . . ?
C18B C19B C23B C252 123.5(6) . . . . ?
C2B C1B S1B O3B 132.5(3) . . . . ?
C6B C1B S1B O3B -43.9(3) . . . . ?
C2B C1B S1B O4B 3.7(3) . . . . ?
C6B C1B S1B O4B -172.7(3) . . . . ?
C2B C1B S1B C7B -113.6(3) . . . . ?
C6B C1B S1B C7B 70.0(3) . . . . ?
C8B C7B S1B O3B -139.2(2) . . . . ?
C8B C7B S1B O4B -8.9(3) . . . . ?
C8B C7B S1B C1B 107.4(2) . . . . ?
